data_2107272
loop_
_publ_author_name
'Weber, Oliver J.'
'Marshall, Kayleigh L.'
'Dyson, Lewis M.'
'Weller, Mark T.'

_publ_section_title
;
 Structural diversity in hybrid organic--inorganic lead iodide materials
;
_journal_issue 6
_journal_name_full 'Acta Crystallographica Section B'
_journal_page_first 668
_journal_page_last 678
_journal_paper_doi 10.1107/S2052520615019885
_journal_volume 71
_journal_year 2015
_chemical_formula_sum 'C3 H5 I3 N2 Pb'
_chemical_formula_weight 656.98
_chemical_name_common 'imidazolium lead iodide'
_chemical_name_systematic
;
 ?
;
_space_group_crystal_system hexagonal
_space_group_IT_number 176
_space_group_name_Hall '-P 6c'
_space_group_name_H-M_alt 'P 63/m'
_symmetry_space_group_name_Hall '-P 6c'
_symmetry_space_group_name_H-M 'P 63/m'
_atom_sites_solution_hydrogens geom
_audit_creation_method SHELXL-2014
_cell_angle_alpha 90
_cell_angle_beta 90
_cell_angle_gamma 120
_cell_formula_units_Z 6
_cell_length_a 15.5643(6)
_cell_length_b 15.5643(6)
_cell_length_c 8.0123(5)
_cell_measurement_temperature 150(2)
_cell_volume 1680.92(14)
_computing_structure_refinement 'SHELXL-2014 (Sheldrick, 2014)'
_diffrn_ambient_temperature 150(2)
_diffrn_measured_fraction_theta_full 0.941
_diffrn_measured_fraction_theta_max 0.820
_diffrn_measurement_device_type 'SuperNova, Dual, Cu at zero, EosS2'
_diffrn_radiation_type MoK\a
_diffrn_radiation_wavelength 0.71073
_diffrn_reflns_av_R_equivalents 0.0341
_diffrn_reflns_limit_h_max 17
_diffrn_reflns_limit_h_min -3
_diffrn_reflns_limit_k_max 16
_diffrn_reflns_limit_k_min -13
_diffrn_reflns_limit_l_max 6
_diffrn_reflns_limit_l_min -9
_diffrn_reflns_number 3203
_diffrn_reflns_theta_full 25.242
_diffrn_reflns_theta_max 28.721
_diffrn_reflns_theta_min 3.650
_exptl_absorpt_coefficient_mu 23.261
_exptl_absorpt_correction_T_max 1.00000
_exptl_absorpt_correction_T_min 0.24599
_exptl_absorpt_correction_type multi-scan
_exptl_crystal_colour yellow
_exptl_crystal_density_diffrn 3.894
_exptl_crystal_description needle
_exptl_crystal_F_000 1668
_exptl_crystal_size_max 0.3
_exptl_crystal_size_mid 0.1
_exptl_crystal_size_min 0.05
_refine_diff_density_max 5.092
_refine_diff_density_min -10.075
_refine_ls_extinction_method none
_refine_ls_goodness_of_fit_ref 1.121
_refine_ls_hydrogen_treatment constr
_refine_ls_matrix_type full
_refine_ls_number_parameters 35
_refine_ls_number_reflns 1277
_refine_ls_number_restraints 0
_refine_ls_restrained_S_all 1.121
_refine_ls_R_factor_all 0.1182
_refine_ls_R_factor_gt 0.0956
_refine_ls_shift/su_max 0.000
_refine_ls_shift/su_mean 0.000
_refine_ls_structure_factor_coef Fsqd
_refine_ls_weighting_details 'w=1/[\s^2^(Fo^2^)+(0.0564P)^2^+177.1023P] where P=(Fo^2^+2Fc^2^)/3'
_refine_ls_weighting_scheme calc
_refine_ls_wR_factor_gt 0.2107
_refine_ls_wR_factor_ref 0.2254
_reflns_number_gt 977
_reflns_number_total 1277
_reflns_threshold_expression 'I > 2\s(I)'
_cod_data_source_file ps5046sup1.cif
_cod_data_source_block shelx6
_cod_original_cell_volume 1680.92(17)
_cod_database_code 2107272
_shelx_space_group_comment
;
The symmetry employed for this shelxl refinement is uniquely defined
by the following loop, which should always be used as a source of
symmetry information in preference to the above space-group names.
They are only intended as comments.
;
_shelxl_version_number 201.4

loop_
_space_group_symop_operation_xyz
'x, y, z'
'-y, x-y, z'
'-x+y, -x, z'
'-x, -y, z+1/2'
'y, -x+y, z+1/2'
'x-y, x, z+1/2'
'-x, -y, -z'
'y, -x+y, -z'
'x-y, x, -z'
'x, y, -z-1/2'
'-y, x-y, -z-1/2'
'-x+y, -x, -z-1/2'

loop_
_atom_site_type_symbol
_atom_site_label
_atom_site_fract_x
_atom_site_fract_y
_atom_site_fract_z
_atom_site_U_iso_or_equiv
_atom_site_adp_type
_atom_site_calc_flag
_atom_site_occupancy
C C3 0.399(4) 0.354(4) 0.7500 0.069(13) Uiso d 1
H H3 0.4650 0.3691 0.7500 0.083 Uiso calc 1
N N1 0.334(3) 0.339(3) 0.611(8) 0.123(16) Uiso d 1
H H1 0.3457 0.3378 0.5069 0.148 Uiso calc 1
C C1 0.262(3) 0.330(3) 0.670(5) 0.086(12) Uiso d 1
H H1A 0.2086 0.3234 0.6071 0.103 Uiso calc 1
Pb Pb1 0.0000 0.0000 0.5000 0.0370(6) Uani d 1
Pb Pb2 0.3333 0.6667 0.5034(2) 0.0355(5) Uani d 1
I I3 0.1587(2) 0.5134(3) 0.7500 0.0687(10) Uani d 1
I I4 0.4986(2) 0.1806(2) 0.7500 0.0544(8) Uani d 1
I I5 -0.02512(19) 0.14913(18) 0.7500 0.0391(6) Uani d 1

loop_
_atom_site_aniso_label
_atom_site_aniso_U_11
_atom_site_aniso_U_22
_atom_site_aniso_U_33
_atom_site_aniso_U_12
_atom_site_aniso_U_13
_atom_site_aniso_U_23
Pb1 0.0446(9) 0.0446(9) 0.0217(13) 0.0223(4) 0.000 0.000
Pb2 0.0432(6) 0.0432(6) 0.0203(10) 0.0216(3) 0.000 0.000
I3 0.0480(17) 0.079(2) 0.0389(19) 0.0021(15) 0.000 0.000
I4 0.0514(16) 0.0445(15) 0.0384(17) 0.0023(12) 0.000 0.000
I5 0.0516(13) 0.0430(13) 0.0303(14) 0.0294(12) 0.000 0.000

loop_
_atom_type_symbol
_atom_type_description
_atom_type_scat_dispersion_real
_atom_type_scat_dispersion_imag
_atom_type_scat_source
C C 0.0033 0.0016 'International Tables Vol C Tables 4.2.6.8 and 6.1.1.4'
N N 0.0061 0.0033 'International Tables Vol C Tables 4.2.6.8 and 6.1.1.4'
I I -0.4742 1.8119 'International Tables Vol C Tables 4.2.6.8 and 6.1.1.4'
Pb Pb -3.3944 10.1111 'International Tables Vol C Tables 4.2.6.8 and 6.1.1.4'
H H 0.0000 0.0000 'International Tables Vol C Tables 4.2.6.8 and 6.1.1.4'

loop_
_geom_angle_atom_site_label_1
_geom_angle_atom_site_label_2
_geom_angle_atom_site_label_3
_geom_angle_site_symmetry_1
_geom_angle_site_symmetry_3
_geom_angle
N1 C3 N1 . 10_557 100(5)
C1 N1 C3 . . 105(6)
N1 C1 C1 . 10_557 114(4)
I5 Pb1 I5 9_556 3 180.0
I5 Pb1 I5 9_556 7_556 85.68(4)
I5 Pb1 I5 3 7_556 94.32(4)
I5 Pb1 I5 9_556 2 94.32(4)
I5 Pb1 I5 3 2 85.68(4)
I5 Pb1 I5 7_556 2 94.32(4)
I5 Pb1 I5 9_556 8_556 85.68(4)
I5 Pb1 I5 3 8_556 94.32(4)
I5 Pb1 I5 7_556 8_556 85.68(4)
I5 Pb1 I5 2 8_556 180.0
I5 Pb1 I5 9_556 . 94.32(4)
I5 Pb1 I5 3 . 85.68(4)
I5 Pb1 I5 7_556 . 180.00(9)
I5 Pb1 I5 2 . 85.68(4)
I5 Pb1 I5 8_556 . 94.32(4)
I4 Pb2 I4 8_566 7_666 84.57(5)
I4 Pb2 I4 8_566 9_556 84.57(5)
I4 Pb2 I4 7_666 9_556 84.57(5)
I4 Pb2 I3 8_566 3_565 95.28(7)
I4 Pb2 I3 7_666 3_565 93.46(7)
I4 Pb2 I3 9_556 3_565 178.04(8)
I4 Pb2 I3 8_566 2_665 178.04(8)
I4 Pb2 I3 7_666 2_665 95.28(8)
I4 Pb2 I3 9_556 2_665 93.46(7)
I3 Pb2 I3 3_565 2_665 86.68(6)
I4 Pb2 I3 8_566 . 93.46(7)
I4 Pb2 I3 7_666 . 178.04(8)
I4 Pb2 I3 9_556 . 95.28(8)
I3 Pb2 I3 3_565 . 86.68(6)
I3 Pb2 I3 2_665 . 86.68(6)
Pb2 I3 Pb2 10_557 . 75.16(8)
Pb2 I4 Pb2 4_665 7_666 78.04(7)
Pb1 I5 Pb1 . 4 76.54(5)

loop_
_geom_bond_atom_site_label_1
_geom_bond_atom_site_label_2
_geom_bond_site_symmetry_2
_geom_bond_distance
C3 N1 . 1.45(6)
C3 N1 10_557 1.45(6)
N1 C1 . 1.16(5)
C1 C1 10_557 1.28(8)
Pb1 I5 9_556 3.2342(18)
Pb1 I5 3 3.2342(18)
Pb1 I5 7_556 3.2342(18)
Pb1 I5 2 3.2342(18)
Pb1 I5 8_556 3.2342(18)
Pb1 I5 . 3.2342(18)
Pb2 I4 8_566 3.225(2)
Pb2 I4 7_666 3.225(2)
Pb2 I4 9_556 3.225(2)
Pb2 I3 3_565 3.240(3)
Pb2 I3 2_665 3.240(3)
Pb2 I3 . 3.240(3)
I3 Pb2 10_557 3.240(3)
I4 Pb2 4_665 3.225(2)
I4 Pb2 7_666 3.225(2)
I5 Pb1 4 3.2342(18)

loop_
_geom_hbond_atom_site_label_D
_geom_hbond_atom_site_label_H
_geom_hbond_atom_site_label_A
_geom_hbond_site_symmetry_A
_geom_hbond_distance_DH
_geom_hbond_distance_HA
_geom_hbond_distance_DA
_geom_hbond_angle_DHA
C3 H3 I4 . 0.93 3.23 3.73(5) 115.6
C3 H3 I4 3_665 0.93 2.95 3.81(5) 155.3
N1 H1 I3 8_556 0.86 3.23 3.95(6) 142.8

_cod_database_fobs_code 2107272
